data_4304941
loop_
_publ_author_name
'Marie Vougo-Zanda'
'Ekaterina V. Anokhina'
'Selma Duhovic'
'Lumei Liu'
'Xiqu Wang'
'Oluwakemi A. Oloba'
'Thomas A. Albright'
'Allan J. Jacobson'

_publ_contact_author_address
; 
"Department of Chemistry, University of Houston, Houston, Texas 77204-5003"
;
_publ_contact_author_email ajjacob@uh.edu
_publ_contact_author_fax 7137432787
_publ_contact_author_name 'Allan J. Jacobson'
_publ_contact_author_phone 7137432785
_publ_section_title
;
Octahedral Tilting in MM'X4 Metal-Oxide Organic Layer Structures
;
_journal_name_full 'Inorganic Chemistry'
_journal_page_first 4746
_journal_page_last 4751
_journal_paper_doi 10.1021/ic8000448
_journal_volume 47
_journal_year 2008
_chemical_formula_sum 'C4 H3.1 F0.3 O4.1 V'
_chemical_formula_weight 173.40
_chemical_name_systematic
;
 ?
;
_space_group_IT_number 53
_symmetry_cell_setting orthorhombic
_symmetry_space_group_name_Hall '-P 2ac 2'
_symmetry_space_group_name_H-M 'P m n a'
_atom_sites_solution_hydrogens geom
_atom_sites_solution_primary direct
_atom_sites_solution_secondary difmap
_audit_creation_method SHELXL-97
_cell_angle_alpha 90.00
_cell_angle_beta 90.00
_cell_angle_gamma 90.00
_cell_formula_units_Z 4
_cell_length_a 7.101(2)
_cell_length_b 3.8416(11)
_cell_length_c 20.570(6)
_cell_measurement_reflns_used 726
_cell_measurement_temperature 293(2)
_cell_measurement_theta_max 28
_cell_measurement_theta_min 3
_cell_volume 561.1(3)
_computing_structure_refinement 'SHELXL-97 (Sheldrick, 1997)'
_diffrn_ambient_temperature 293(2)
_diffrn_measured_fraction_theta_full 0.989
_diffrn_measured_fraction_theta_max 0.989
_diffrn_measurement_device_type Bruker-ApexII
_diffrn_measurement_method 'narrow frame'
_diffrn_radiation_monochromator graphite
_diffrn_radiation_source 'fine-focus sealed tube'
_diffrn_radiation_type MoK\a
_diffrn_radiation_wavelength 0.71073
_diffrn_reflns_av_R_equivalents 0.0338
_diffrn_reflns_av_sigmaI/netI 0.0192
_diffrn_reflns_limit_h_max 9
_diffrn_reflns_limit_h_min -8
_diffrn_reflns_limit_k_max 5
_diffrn_reflns_limit_k_min -2
_diffrn_reflns_limit_l_max 24
_diffrn_reflns_limit_l_min -26
_diffrn_reflns_number 3242
_diffrn_reflns_theta_full 27.99
_diffrn_reflns_theta_max 27.99
_diffrn_reflns_theta_min 3.03
_diffrn_standards_decay_% <1
_diffrn_standards_interval_time 10h
_diffrn_standards_number 50frame
_exptl_absorpt_coefficient_mu 1.708
_exptl_absorpt_correction_T_max 0.7401
_exptl_absorpt_correction_T_min 0.5322
_exptl_absorpt_correction_type multi-scan
_exptl_absorpt_process_details Bruker-ApexII
_exptl_crystal_colour blue
_exptl_crystal_density_diffrn 2.052
_exptl_crystal_density_method 'not measured'
_exptl_crystal_description plate
_exptl_crystal_F_000 342
_exptl_crystal_size_max 0.41
_exptl_crystal_size_mid 0.38
_exptl_crystal_size_min 0.18
_refine_diff_density_max 0.584
_refine_diff_density_min -0.430
_refine_diff_density_rms 0.088
_refine_ls_extinction_method none
_refine_ls_goodness_of_fit_ref 1.250
_refine_ls_hydrogen_treatment mixed
_refine_ls_matrix_type full
_refine_ls_number_parameters 55
_refine_ls_number_reflns 726
_refine_ls_number_restraints 1
_refine_ls_restrained_S_all 1.249
_refine_ls_R_factor_all 0.0298
_refine_ls_R_factor_gt 0.0290
_refine_ls_shift/su_max 0.000
_refine_ls_shift/su_mean 0.000
_refine_ls_structure_factor_coef Fsqd
_refine_ls_weighting_details 'calc w=1/[\s^2^(Fo^2^)+(0.0340P)^2^+1.0980P] where P=(Fo^2^+2Fc^2^)/3'
_refine_ls_weighting_scheme calc
_refine_ls_wR_factor_gt 0.0909
_refine_ls_wR_factor_ref 0.0912
_reflns_number_gt 691
_reflns_number_total 726
_reflns_threshold_expression >2sigma(I)
_cod_data_source_file ic8000448-file002_1.cif
_cod_data_source_block Compound1-V
_cod_original_formula_sum 'C4 H3.10 F0.30 O4.10 V'
_cod_database_code 4304941

loop_
_symmetry_equiv_pos_as_xyz
'x, y, z'
'-x+1/2, -y, z+1/2'
'-x+1/2, y, -z+1/2'
'x, -y, -z'
'-x, -y, -z'
'x-1/2, y, -z-1/2'
'x-1/2, -y, z-1/2'
'-x, y, z'

loop_
_atom_site_label
_atom_site_type_symbol
_atom_site_fract_x
_atom_site_fract_y
_atom_site_fract_z
_atom_site_U_iso_or_equiv
_atom_site_adp_type
_atom_site_occupancy
_atom_site_symmetry_multiplicity
_atom_site_calc_flag
_atom_site_refinement_flags
_atom_site_disorder_assembly
_atom_site_disorder_group
C1 C 0.0000 0.1853(9) 0.36603(15) 0.0158(6) Uani 1 2 d S . .
C2 C 0.0000 0.0905(10) 0.43570(15) 0.0179(6) Uani 1 2 d S . .
C3 C 0.1670(4) 0.0458(10) 0.46787(12) 0.0374(8) Uani 1 1 d . . .
H2 H 0.2804 0.0775 0.4461 0.045 Uiso 1 1 calc R . .
F1 F 0.0000 0.2124(6) 0.21471(11) 0.0180(5) Uani 0.30 2 d SP . .
O1 O 0.0000 0.2124(6) 0.21471(11) 0.0180(5) Uani 0.70 2 d SPD . .
H1 H 0.0000 0.100(16) 0.1809(19) 0.027 Uiso 0.70 2 d SPD . .
O2 O 0.1575(2) 0.2206(5) 0.33954(8) 0.0220(4) Uani 1 1 d . . .
O3 O 0.2500 0.7151(7) 0.2500 0.0221(6) Uani 1 2 d S . .
O4 O 0.0000 0.703(2) 0.1130(4) 0.0347(17) Uani 0.40 2 d SP . .
V1 V 0.2500 0.29889(14) 0.2500 0.0114(2) Uani 1 2 d S . .

loop_
_atom_site_aniso_label
_atom_site_aniso_U_11
_atom_site_aniso_U_22
_atom_site_aniso_U_33
_atom_site_aniso_U_23
_atom_site_aniso_U_13
_atom_site_aniso_U_12
C1 0.0153(14) 0.0200(16) 0.0120(13) 0.0012(12) 0.000 0.000
C2 0.0163(14) 0.0258(17) 0.0117(13) 0.0023(12) 0.000 0.000
C3 0.0141(10) 0.080(2) 0.0184(13) 0.0151(14) 0.0019(9) -0.0008(13)
F1 0.0084(9) 0.0287(13) 0.0168(10) -0.0037(9) 0.000 0.000
O1 0.0084(9) 0.0287(13) 0.0168(10) -0.0037(9) 0.000 0.000
O2 0.0135(8) 0.0408(11) 0.0117(7) 0.0030(7) 0.0019(6) -0.0004(7)
O3 0.0207(13) 0.0190(12) 0.0267(14) 0.000 -0.0023(9) 0.000
O4 0.033(4) 0.044(4) 0.027(4) 0.006(3) 0.000 0.000
V1 0.0077(3) 0.0154(3) 0.0112(3) 0.000 0.00081(16) 0.000

loop_
_atom_type_symbol
_atom_type_description
_atom_type_scat_dispersion_real
_atom_type_scat_dispersion_imag
_atom_type_scat_source
C C 0.0033 0.0016 'International Tables Vol C Tables 4.2.6.8 and 6.1.1.4'
F F 0.0171 0.0103 'International Tables Vol C Tables 4.2.6.8 and 6.1.1.4'
O O 0.0106 0.0060 'International Tables Vol C Tables 4.2.6.8 and 6.1.1.4'
V V 0.3005 0.5294 'International Tables Vol C Tables 4.2.6.8 and 6.1.1.4'
H H 0.0000 0.0000 'International Tables Vol C Tables 4.2.6.8 and 6.1.1.4'

loop_
_geom_angle_atom_site_label_1
_geom_angle_atom_site_label_2
_geom_angle_atom_site_label_3
_geom_angle
_geom_angle_site_symmetry_1
_geom_angle_site_symmetry_3
_geom_angle_publ_flag
O2 C1 O2 126.7(3) . 8 ?
O2 C1 C2 116.66(15) . . ?
O2 C1 C2 116.66(15) 8 . ?
C3 C2 C3 120.1(3) . 8 ?
C3 C2 C1 119.97(15) . . ?
C3 C2 C1 119.97(15) 8 . ?
C3 C3 C2 119.97(16) 4_556 . ?
C3 C3 H2 120.0 4_556 . ?
C2 C3 H2 120.0 . . ?
V1 F1 V1 131.58(12) . 6_556 ?
V1 F1 H1 114.0(3) . . ?
V1 F1 H1 114.0(3) 6_556 . ?
C1 O2 V1 135.94(17) . . ?
V1 O3 V1 180.0 . 1_565 ?
O3 V1 F1 99.83(7) . . ?
O3 V1 O1 99.83(7) . 6_656 ?
F1 V1 O1 160.33(15) . 6_656 ?
O3 V1 F1 99.83(7) . 6_656 ?
F1 V1 F1 160.33(15) . 6_656 ?
O1 V1 F1 0.00(18) 6_656 6_656 ?
O3 V1 O2 98.74(6) . 3 ?
F1 V1 O2 85.98(8) . 3 ?
O1 V1 O2 91.05(8) 6_656 3 ?
F1 V1 O2 91.05(8) 6_656 3 ?
O3 V1 O2 98.74(6) . . ?
F1 V1 O2 91.05(8) . . ?
O1 V1 O2 85.98(8) 6_656 . ?
F1 V1 O2 85.98(8) 6_656 . ?
O2 V1 O2 162.52(12) 3 . ?
O3 V1 O3 180.000(2) . 1_545 ?
F1 V1 O3 80.17(7) . 1_545 ?
O1 V1 O3 80.17(7) 6_656 1_545 ?
F1 V1 O3 80.17(7) 6_656 1_545 ?
O2 V1 O3 81.26(6) 3 1_545 ?
O2 V1 O3 81.26(6) . 1_545 ?

loop_
_geom_bond_atom_site_label_1
_geom_bond_atom_site_label_2
_geom_bond_distance
_geom_bond_site_symmetry_2
_geom_bond_publ_flag
C1 O2 1.251(2) . ?
C1 O2 1.251(2) 8 ?
C1 C2 1.479(4) . ?
C2 C3 1.369(3) . ?
C2 C3 1.369(3) 8 ?
C3 C3 1.368(5) 4_556 ?
C3 H2 0.9300 . ?
F1 V1 1.9466(10) . ?
F1 V1 1.9466(10) 6_556 ?
F1 H1 0.819(10) . ?
O2 V1 1.9787(17) . ?
O3 V1 1.599(3) . ?
O3 V1 2.243(3) 1_565 ?
V1 O1 1.9466(10) 6_656 ?
V1 F1 1.9466(10) 6_656 ?
V1 O2 1.9787(17) 3 ?
V1 O3 2.243(3) 1_545 ?
